data_4125699
loop_
_publ_author_name
'Saha, Subhankar'
'Desiraju, Gautam R.'

_publ_section_title
;
 Crystal Engineering of Hand-Twisted Helical Crystals.
;
_journal_issue 5
_journal_name_full 'Journal of the American Chemical Society'
_journal_page_first 1975
_journal_page_last 1983
_journal_paper_doi 10.1021/jacs.6b11835
_journal_volume 139
_journal_year 2017
_chemical_formula_sum 'C13 H8 Br Cl O2'
_chemical_formula_weight 311.55
_chemical_name_systematic
;
 ?
;
_space_group_IT_number 14
_symmetry_cell_setting monoclinic
_symmetry_space_group_name_Hall '-P 2yn'
_symmetry_space_group_name_H-M 'P 1 21/n 1'
_atom_sites_solution_hydrogens geom
_atom_sites_solution_primary direct
_atom_sites_solution_secondary difmap
_audit_creation_method SHELXL-97
_cell_angle_alpha 90.00
_cell_angle_beta 90.310(16)
_cell_angle_gamma 90.00
_cell_formula_units_Z 4
_cell_length_a 15.465(19)
_cell_length_b 3.935(5)
_cell_length_c 19.66(2)
_cell_measurement_reflns_used 3305
_cell_measurement_temperature 150(2)
_cell_measurement_theta_max 33.6
_cell_measurement_theta_min 3.1
_cell_volume 1196(2)
_computing_cell_refinement
;
CrystalClear-SM Expert 2.0 rc14 (Rigaku, 2009)
;
_computing_data_collection
;
CrystalClear-SM Expert 2.0 rc14 (Rigaku, 2009)
;
_computing_data_reduction
;
CrystalClear-SM Expert 2.0 rc14 (Rigaku, 2009)
;
_computing_structure_refinement 'SHELXL-97 (Sheldrick, 2008)'
_computing_structure_solution 'SHELXL-97 (Sheldrick, 2008)'
_diffrn_ambient_temperature 150(2)
_diffrn_detector_area_resol_mean 13.6612
_diffrn_measured_fraction_theta_full 0.999
_diffrn_measured_fraction_theta_max 0.999
_diffrn_measurement_device
;
XtaLABmini: Fixed Chi 2 circle
;
_diffrn_measurement_device_type
;
Rigaku Mercury375R (2x2 bin mode)
;
_diffrn_measurement_method 'profile data from \w-scans'
_diffrn_radiation_monochromator graphite
_diffrn_radiation_source 'fine-focus sealed tube'
_diffrn_radiation_type MoK\a
_diffrn_radiation_wavelength 0.71073
_diffrn_reflns_av_R_equivalents 0.1066
_diffrn_reflns_av_sigmaI/netI 0.0688
_diffrn_reflns_limit_h_max 19
_diffrn_reflns_limit_h_min -19
_diffrn_reflns_limit_k_max 4
_diffrn_reflns_limit_k_min -4
_diffrn_reflns_limit_l_max 24
_diffrn_reflns_limit_l_min -24
_diffrn_reflns_number 10291
_diffrn_reflns_theta_full 26.00
_diffrn_reflns_theta_max 26.00
_diffrn_reflns_theta_min 1.67
_exptl_absorpt_coefficient_mu 3.643
_exptl_absorpt_correction_T_max 0.6900
_exptl_absorpt_correction_T_min 0.5012
_exptl_absorpt_correction_type multi-scan
_exptl_absorpt_process_details 'Jacobson, R. (1998) Private communication'
_exptl_crystal_colour Colourless
_exptl_crystal_density_diffrn 1.730
_exptl_crystal_density_method 'not measured'
_exptl_crystal_description Needle
_exptl_crystal_F_000 616
_exptl_crystal_size_max 0.22
_exptl_crystal_size_mid 0.12
_exptl_crystal_size_min 0.11
_refine_diff_density_max 1.414
_refine_diff_density_min -0.989
_refine_diff_density_rms 0.196
_refine_ls_extinction_method none
_refine_ls_goodness_of_fit_ref 1.236
_refine_ls_hydrogen_treatment mixed
_refine_ls_matrix_type full
_refine_ls_number_parameters 154
_refine_ls_number_reflns 2346
_refine_ls_number_restraints 0
_refine_ls_restrained_S_all 1.236
_refine_ls_R_factor_all 0.0664
_refine_ls_R_factor_gt 0.0545
_refine_ls_shift/su_max 0.001
_refine_ls_shift/su_mean 0.000
_refine_ls_structure_factor_coef Fsqd
_refine_ls_weighting_details 'calc w=1/[\s^2^(Fo^2^)+(0.1009P)^2^+0.8885P] where P=(Fo^2^+2Fc^2^)/3'
_refine_ls_weighting_scheme calc
_refine_ls_wR_factor_gt 0.1558
_refine_ls_wR_factor_ref 0.1899
_reflns_number_gt 2044
_reflns_number_total 2346
_reflns_threshold_expression >2\s(I)
_cod_data_source_file ja6b11835_si_004.cif
_cod_data_source_block 2b_Form-I
_cod_depositor_comments
;
The following automatic conversions were performed:

'_symmetry_cell_setting' value 'Monoclinic' changed to 'monoclinic'
according to
/home/data/users/saulius/crontab/automatic-downloads/current/ACS/lib/dictionaries/cif_core.dic
dictionary named 'cif_core.dic' version 2.4.2 from 2011-04-26.

Automatic conversion script
Id: cif_fix_values 4973 2017-02-22 13:04:09Z antanas 
;
_cod_original_cell_volume 1196(3)
_cod_original_sg_symbol_H-M P21/n
_cod_database_code 4125699

loop_
_symmetry_equiv_pos_as_xyz
'x, y, z'
'-x+1/2, y+1/2, -z+1/2'
'-x, -y, -z'
'x-1/2, -y-1/2, z-1/2'

loop_
_atom_site_label
_atom_site_type_symbol
_atom_site_fract_x
_atom_site_fract_y
_atom_site_fract_z
_atom_site_U_iso_or_equiv
_atom_site_adp_type
_atom_site_occupancy
_atom_site_symmetry_multiplicity
_atom_site_calc_flag
_atom_site_refinement_flags
C003 C 0.5237(4) 1.6496(13) -0.3368(3) 0.0265(11) Uani 1 1 d .
C004 C 0.6250(4) 1.3824(12) -0.2620(3) 0.0250(11) Uani 1 1 d .
H004 H 0.6780 1.2653 -0.2547 0.030 Uiso 1 1 calc R
C005 C 0.6166(3) 1.1166(13) -0.0109(3) 0.0265(12) Uani 1 1 d .
H005 H 0.5621 1.0823 -0.0323 0.032 Uiso 1 1 calc R
C006 C 0.5725(3) 1.4582(13) -0.2076(3) 0.0248(11) Uani 1 1 d .
C007 C 0.6706(4) 1.4243(14) -0.1147(3) 0.0282(12) Uani 1 1 d .
C008 C 0.4951(4) 1.6304(13) -0.2166(3) 0.0275(12) Uani 1 1 d .
H008 H 0.4596 1.6829 -0.1787 0.033 Uiso 1 1 calc R
C009 C 0.6826(3) 1.2824(14) -0.0458(3) 0.0251(11) Uani 1 1 d .
C010 C 0.6006(3) 1.4771(14) -0.3272(3) 0.0267(11) Uani 1 1 d .
H010 H 0.6363 1.4239 -0.3648 0.032 Uiso 1 1 calc R
C011 C 0.7767(3) 1.2087(14) 0.0510(3) 0.0276(11) Uani 1 1 d .
H011 H 0.8316 1.2365 0.0723 0.033 Uiso 1 1 calc R
C012 C 0.6307(4) 1.0008(15) 0.0554(3) 0.0282(11) Uani 1 1 d .
H012 H 0.5858 0.8898 0.0796 0.034 Uiso 1 1 calc R
C013 C 0.7628(3) 1.3272(14) -0.0143(3) 0.0263(11) Uani 1 1 d .
H013 H 0.8080 1.4397 -0.0378 0.032 Uiso 1 1 calc R
C014 C 0.7105(4) 1.0503(13) 0.0851(3) 0.0259(11) Uani 1 1 d .
C015 C 0.4701(3) 1.7254(14) -0.2822(3) 0.0282(11) Uani 1 1 d .
H015 H 0.4169 1.8409 -0.2895 0.034 Uiso 1 1 calc R
O1 O 0.5919(3) 1.3473(10) -0.1413(2) 0.0302(9) Uani 1 1 d .
O2 O 0.7232(3) 1.6038(11) -0.1434(2) 0.0418(11) Uani 1 1 d .
Cl2 Cl 0.49412(9) 1.7719(4) -0.41995(7) 0.0335(4) Uani 1 1 d .
Br1 Br 0.72648(4) 0.88926(14) 0.17588(3) 0.0348(3) Uani 1 1 d .

loop_
_atom_site_aniso_label
_atom_site_aniso_U_11
_atom_site_aniso_U_22
_atom_site_aniso_U_33
_atom_site_aniso_U_23
_atom_site_aniso_U_13
_atom_site_aniso_U_12
C003 0.030(3) 0.027(3) 0.022(3) 0.001(2) -0.005(2) 0.000(2)
C004 0.025(3) 0.030(3) 0.020(3) 0.0000(19) -0.001(2) 0.005(2)
C005 0.018(2) 0.042(3) 0.020(3) 0.006(2) 0.000(2) -0.007(2)
C006 0.025(3) 0.029(3) 0.020(3) -0.001(2) -0.002(2) -0.006(2)
C007 0.024(3) 0.042(3) 0.018(3) -0.005(2) 0.002(2) 0.000(2)
C008 0.026(3) 0.033(3) 0.023(3) -0.003(2) 0.006(2) -0.005(2)
C009 0.023(3) 0.032(3) 0.020(3) -0.001(2) 0.000(2) -0.002(2)
C010 0.024(3) 0.032(3) 0.024(3) -0.005(2) 0.007(2) 0.001(2)
C011 0.021(3) 0.031(3) 0.031(3) -0.007(2) -0.005(2) 0.002(2)
C012 0.023(3) 0.040(3) 0.022(3) 0.001(2) 0.000(2) -0.007(2)
C013 0.018(2) 0.035(3) 0.026(3) -0.001(2) 0.005(2) -0.005(2)
C014 0.031(3) 0.026(2) 0.021(3) -0.002(2) -0.003(2) 0.004(2)
C015 0.020(3) 0.032(3) 0.032(3) 0.000(2) 0.000(2) 0.005(2)
O1 0.026(2) 0.043(2) 0.0224(19) 0.0072(16) -0.0018(15) -0.0107(16)
O2 0.035(2) 0.063(3) 0.028(2) 0.0057(19) 0.0008(18) -0.024(2)
Cl2 0.0341(8) 0.0390(8) 0.0273(7) 0.0076(6) -0.0119(5) 0.0005(6)
Br1 0.0418(4) 0.0371(4) 0.0254(4) -0.0003(2) -0.0070(3) 0.0055(2)

loop_
_atom_type_symbol
_atom_type_description
_atom_type_scat_dispersion_real
_atom_type_scat_dispersion_imag
_atom_type_scat_source
C C 0.0033 0.0016 'International Tables Vol C Tables 4.2.6.8 and 6.1.1.4'
H H 0.0000 0.0000 'International Tables Vol C Tables 4.2.6.8 and 6.1.1.4'
O O 0.0106 0.0060 'International Tables Vol C Tables 4.2.6.8 and 6.1.1.4'
Cl Cl 0.1484 0.1585 'International Tables Vol C Tables 4.2.6.8 and 6.1.1.4'
Br Br -0.2901 2.4595 'International Tables Vol C Tables 4.2.6.8 and 6.1.1.4'

loop_
_geom_angle_atom_site_label_1
_geom_angle_atom_site_label_2
_geom_angle_atom_site_label_3
_geom_angle
C010 C003 C015 121.0(5)
C010 C003 Cl2 118.7(4)
C015 C003 Cl2 120.3(4)
C006 C004 C010 120.0(5)
C006 C004 H004 120.0
C010 C004 H004 120.0
C009 C005 C012 120.1(5)
C009 C005 H005 120.0
C012 C005 H005 120.0
C004 C006 C008 121.3(5)
C004 C006 O1 121.8(5)
C008 C006 O1 116.8(5)
O2 C007 O1 123.4(5)
O2 C007 C009 124.3(5)
O1 C007 C009 112.2(4)
C006 C008 C015 118.9(5)
C006 C008 H008 120.5
C015 C008 H008 120.5
C013 C009 C005 119.5(5)
C013 C009 C007 117.8(5)
C005 C009 C007 122.6(5)
C003 C010 C004 119.3(5)
C003 C010 H010 120.3
C004 C010 H010 120.3
C014 C011 C013 119.5(5)
C014 C011 H011 120.3
C013 C011 H011 120.3
C014 C012 C005 118.9(5)
C014 C012 H012 120.5
C005 C012 H012 120.5
C011 C013 C009 120.3(5)
C011 C013 H013 119.9
C009 C013 H013 119.9
C011 C014 C012 121.8(5)
C011 C014 Br1 120.8(4)
C012 C014 Br1 117.4(4)
C003 C015 C008 119.5(5)
C003 C015 H015 120.3
C008 C015 H015 120.3
C007 O1 C006 118.4(4)

loop_
_geom_bond_atom_site_label_1
_geom_bond_atom_site_label_2
_geom_bond_distance
C003 C010 1.381(8)
C003 C015 1.392(8)
C003 Cl2 1.762(6)
C004 C006 1.380(8)
C004 C010 1.385(8)
C004 H004 0.9500
C005 C009 1.394(7)
C005 C012 1.397(8)
C005 H005 0.9500
C006 C008 1.386(8)
C006 O1 1.404(7)
C007 O2 1.218(7)
C007 O1 1.357(7)
C007 C009 1.476(8)
C008 C015 1.396(8)
C008 H008 0.9500
C009 C013 1.394(7)
C010 H010 0.9500
C011 C014 1.375(8)
C011 C013 1.383(8)
C011 H011 0.9500
C012 C014 1.377(7)
C012 H012 0.9500
C013 H013 0.9500
C014 Br1 1.909(6)
C015 H015 0.9500

loop_
_geom_torsion_atom_site_label_1
_geom_torsion_atom_site_label_2
_geom_torsion_atom_site_label_3
_geom_torsion_atom_site_label_4
_geom_torsion
C010 C004 C006 C008 -0.3(8)
C010 C004 C006 O1 175.7(5)
C004 C006 C008 C015 0.5(8)
O1 C006 C008 C015 -175.7(5)
C012 C005 C009 C013 0.9(8)
C012 C005 C009 C007 -177.1(5)
O2 C007 C009 C013 -6.9(8)
O1 C007 C009 C013 176.5(5)
O2 C007 C009 C005 171.1(5)
O1 C007 C009 C005 -5.5(8)
C015 C003 C010 C004 -0.9(8)
Cl2 C003 C010 C004 179.4(4)
C006 C004 C010 C003 0.5(8)
C009 C005 C012 C014 -0.7(8)
C014 C011 C013 C009 -0.9(8)
C005 C009 C013 C011 -0.1(8)
C007 C009 C013 C011 178.0(5)
C013 C011 C014 C012 1.1(8)
C013 C011 C014 Br1 -179.0(4)
C005 C012 C014 C011 -0.3(8)
C005 C012 C014 Br1 179.8(4)
C010 C003 C015 C008 1.0(8)
Cl2 C003 C015 C008 -179.2(4)
C006 C008 C015 C003 -0.9(8)
O2 C007 O1 C006 5.1(8)
C009 C007 O1 C006 -178.3(5)
C004 C006 O1 C007 54.4(7)
C008 C006 O1 C007 -129.4(5)
